data_2104345
loop_
_publ_author_name
'St\"oger, Berthold'
'Weil, Matthias'
'Zobetz, Erich'
'Giester, Gerald'

_publ_section_title
;
 Polymorphism of CaTeO~3~ and solid solutions
 Ca~<i>x~</i>Sr~1{-~<i>x</i>}TeO~3~
;
_journal_coeditor_code SN5078
_journal_issue 2
_journal_name_full 'Acta Crystallographica Section B'
_journal_page_first 167
_journal_page_last 181
_journal_paper_doi 10.1107/S0108768109002997
_journal_volume 65
_journal_year 2009
_chemical_formula_moiety 'O3 Te, Ca0.77 Sr0.23'
_chemical_formula_sum 'Ca0.77 O3 Sr0.23 Te'
_chemical_formula_weight 226.61
_chemical_name_common Ca0.77Sr0.23TeO3
_chemical_name_systematic
;
 calcium(II) strontium(II) tellurium(IV) oxide (0.77/0.23/1/3)
;
_space_group_IT_number 4
_symmetry_cell_setting monoclinic
_symmetry_space_group_name_Hall 'P 2yb'
_symmetry_space_group_name_H-M 'P 1 21 1'
_atom_sites_solution_primary direct
_atom_sites_solution_secondary difmap
_audit_creation_method SHELXL-97
_cell_angle_alpha 90.00
_cell_angle_beta 110.0810(10)
_cell_angle_gamma 90.00
_cell_formula_units_Z 6
_cell_length_a 8.4941(6)
_cell_length_b 5.7368(4)
_cell_length_c 11.4562(8)
_cell_measurement_reflns_used 4843
_cell_measurement_temperature 295(2)
_cell_measurement_theta_max 31.0
_cell_measurement_theta_min 2.6
_cell_volume 524.31(6)
_computing_cell_refinement 'SAINT-Plus (Bruker, 2003)'
_computing_data_collection 'SMART (Bruker, 2003)'
_computing_data_reduction SAINT-Plus
_computing_structure_refinement 'SHELXL-97 (Sheldrick, 1997)'
_computing_structure_solution 'SHELXS-97 (Sheldrick, 1990)'
_diffrn_ambient_temperature 295(2)
_diffrn_measured_fraction_theta_full 0.979
_diffrn_measured_fraction_theta_max 0.979
_diffrn_measurement_device_type 'Bruker SMART APEX CCD'
_diffrn_measurement_method '\w scans'
_diffrn_radiation_monochromator graphite
_diffrn_radiation_source 'fine-focus sealed tube'
_diffrn_radiation_type MoK\a
_diffrn_radiation_wavelength 0.71073
_diffrn_reflns_av_R_equivalents 0.0232
_diffrn_reflns_av_sigmaI/netI 0.0316
_diffrn_reflns_limit_h_max 12
_diffrn_reflns_limit_h_min -12
_diffrn_reflns_limit_k_max 7
_diffrn_reflns_limit_k_min -8
_diffrn_reflns_limit_l_max 16
_diffrn_reflns_limit_l_min -16
_diffrn_reflns_number 5866
_diffrn_reflns_theta_full 30.99
_diffrn_reflns_theta_max 30.99
_diffrn_reflns_theta_min 2.55
_diffrn_standards_number 0
_exptl_absorpt_coefficient_mu 12.916
_exptl_absorpt_correction_T_max 0.4650
_exptl_absorpt_correction_T_min 0.2045
_exptl_absorpt_correction_type multi-scan
_exptl_absorpt_process_details '(SADABS; Bruker, 2004)'
_exptl_crystal_colour colourless
_exptl_crystal_density_diffrn 4.306
_exptl_crystal_density_method 'not measured'
_exptl_crystal_description fragment
_exptl_crystal_F_000 601
_exptl_crystal_size_max 0.18
_exptl_crystal_size_mid 0.12
_exptl_crystal_size_min 0.07
_refine_diff_density_max 0.648
_refine_diff_density_min -0.861
_refine_ls_abs_structure_details 'Flack H D (1983), Acta Cryst. A39, 876-881'
_refine_ls_abs_structure_Flack 0.493(18)
_refine_ls_extinction_coef 0.0091(3)
_refine_ls_extinction_expression Fc^*^=kFc[1+0.001xFc^2^\l^3^/sin(2\q)]^-1/4^
_refine_ls_extinction_method SHELXL
_refine_ls_goodness_of_fit_ref 1.080
_refine_ls_matrix_type full
_refine_ls_number_parameters 141
_refine_ls_number_reflns 2996
_refine_ls_number_restraints 1
_refine_ls_restrained_S_all 1.080
_refine_ls_R_factor_all 0.0194
_refine_ls_R_factor_gt 0.0190
_refine_ls_shift/su_max 0.002
_refine_ls_shift/su_mean 0.000
_refine_ls_structure_factor_coef Fsqd
_refine_ls_weighting_details 'w=1/[\s^2^(Fo^2^)+(0.0172P)^2^+0.2737P] where P=(Fo^2^+2Fc^2^)/3'
_refine_ls_weighting_scheme calc
_refine_ls_wR_factor_gt 0.0445
_refine_ls_wR_factor_ref 0.0450
_reflns_number_gt 2958
_reflns_number_total 2996
_reflns_threshold_expression >2sigma(I)
_cod_data_source_file sn5078.cif
_cod_data_source_block Ca0.77Sr0.23TeO3
_cod_original_sg_symbol_H-M 'P 21'
_cod_database_code 2104345
_cod_database_fobs_code 2104345

loop_
_symmetry_equiv_pos_as_xyz
'x, y, z'
'-x, y+1/2, -z'

loop_
_atom_site_type_symbol
_atom_site_label
_atom_site_fract_x
_atom_site_fract_y
_atom_site_fract_z
_atom_site_U_iso_or_equiv
_atom_site_adp_type
_atom_site_calc_flag
_atom_site_refinement_flags
_atom_site_occupancy
_atom_site_disorder_assembly
_atom_site_disorder_group
Te Te1 0.66550(3) 0.25202(4) 0.24724(2) 0.01599(6) Uani d . 1 . .
Te Te2 0.68797(3) 0.73826(5) 0.52610(2) 0.01977(6) Uani d . 1 . .
Te Te3 0.74426(3) 0.31542(5) -0.169342(19) 0.01550(6) Uani d . 1 . .
Ca Ca1 1.00619(6) 0.31917(11) 0.13784(4) 0.01672(18) Uani d P 0.600(5) . .
Ca Ca2 0.98321(8) 0.75942(13) 0.38510(5) 0.0167(2) Uani d P 0.838(4) . .
Ca Ca3 0.29843(8) 0.30785(13) -0.05469(5) 0.0157(2) Uani d P 0.875(4) . .
Sr Sr1 1.00619(6) 0.31917(11) 0.13784(4) 0.01672(18) Uani d P 0.400(5) . .
Sr Sr2 0.98321(8) 0.75942(13) 0.38510(5) 0.0167(2) Uani d P 0.162(4) . .
Sr Sr3 0.29843(8) 0.30785(13) -0.05469(5) 0.0157(2) Uani d P 0.125(4) . .
O O1 0.8437(4) 0.0642(6) 0.2462(3) 0.0236(7) Uani d . 1 . .
O O2 0.7589(5) 0.5226(6) 0.2074(3) 0.0257(7) Uani d . 1 . .
O O3 0.5307(4) 0.1435(6) 0.0914(3) 0.0251(6) Uani d . 1 . .
O O4 0.7464(4) 0.7079(7) 0.6957(3) 0.0335(8) Uani d . 1 . .
O O5 0.8082(5) 0.5019(6) 0.4841(3) 0.0291(7) Uani d . 1 . .
O O6 0.8295(5) 0.9677(7) 0.5101(4) 0.0338(8) Uani d . 1 . .
O O7 0.7886(4) 0.0766(6) -0.0529(3) 0.0248(7) Uani d . 1 . .
O O8 0.8414(4) 0.5446(5) -0.0512(3) 0.0186(6) Uani d . 1 . .
O O9 0.9285(4) 0.2347(6) -0.2123(3) 0.0245(6) Uani d . 1 . .

loop_
_atom_site_aniso_label
_atom_site_aniso_U_11
_atom_site_aniso_U_22
_atom_site_aniso_U_33
_atom_site_aniso_U_12
_atom_site_aniso_U_13
_atom_site_aniso_U_23
Te1 0.01751(10) 0.01554(12) 0.01606(10) -0.00189(9) 0.00723(8) -0.00067(9)
Te2 0.01811(11) 0.02296(13) 0.01675(10) 0.00058(11) 0.00407(8) 0.00250(10)
Te3 0.01742(11) 0.01542(11) 0.01311(9) -0.00071(9) 0.00453(7) -0.00007(8)
Ca1 0.0176(3) 0.0161(3) 0.0173(3) 0.0018(2) 0.00708(19) 0.0000(2)
Ca2 0.0235(3) 0.0142(3) 0.0133(3) 0.0016(2) 0.0073(2) 0.0002(2)
Ca3 0.0213(3) 0.0126(3) 0.0138(3) 0.0003(2) 0.0068(2) -0.0010(2)
Sr1 0.0176(3) 0.0161(3) 0.0173(3) 0.0018(2) 0.00708(19) 0.0000(2)
Sr2 0.0235(3) 0.0142(3) 0.0133(3) 0.0016(2) 0.0073(2) 0.0002(2)
Sr3 0.0213(3) 0.0126(3) 0.0138(3) 0.0003(2) 0.0068(2) -0.0010(2)
O1 0.0232(15) 0.0214(16) 0.0241(15) 0.0055(12) 0.0055(12) 0.0039(12)
O2 0.0363(19) 0.0181(15) 0.0227(14) -0.0068(13) 0.0102(13) 0.0039(12)
O3 0.0205(14) 0.0279(17) 0.0227(14) 0.0024(12) 0.0019(11) -0.0050(12)
O4 0.0387(18) 0.044(2) 0.0182(13) 0.0011(17) 0.0101(12) 0.0062(14)
O5 0.037(2) 0.0210(17) 0.0257(15) 0.0047(14) 0.0064(14) -0.0001(13)
O6 0.047(2) 0.0231(17) 0.0377(19) -0.0098(16) 0.0233(17) -0.0036(15)
O7 0.0322(18) 0.0183(16) 0.0267(15) -0.0031(13) 0.0137(13) 0.0069(12)
O8 0.0245(15) 0.0166(14) 0.0140(12) 0.0007(11) 0.0059(11) -0.0008(10)
O9 0.0326(15) 0.0254(15) 0.0232(12) 0.0046(14) 0.0196(11) 0.0025(13)

loop_
_atom_type_symbol
_atom_type_description
_atom_type_scat_dispersion_real
_atom_type_scat_dispersion_imag
_atom_type_scat_source
O O 0.0106 0.0060 'International Tables Vol C Tables 4.2.6.8 and 6.1.1.4'
Ca Ca 0.2262 0.3064 'International Tables Vol C Tables 4.2.6.8 and 6.1.1.4'
Sr Sr -1.5307 3.2498 'International Tables Vol C Tables 4.2.6.8 and 6.1.1.4'
Te Te -0.5308 1.6751 'International Tables Vol C Tables 4.2.6.8 and 6.1.1.4'

loop_
_geom_angle_atom_site_label_1
_geom_angle_atom_site_label_2
_geom_angle_atom_site_label_3
_geom_angle_site_symmetry_1
_geom_angle_site_symmetry_3
_geom_angle
_geom_angle_publ_flag
O1 Te1 O3 . . 91.95(14) y
O1 Te1 O2 . . 93.73(16) y
O3 Te1 O2 . . 102.45(15) y
O6 Te2 O4 . . 102.99(17) y
O6 Te2 O5 . . 93.47(16) y
O4 Te2 O5 . . 103.36(17) y
O9 Te3 O7 . . 91.44(14) y
O9 Te3 O8 . . 99.53(15) y
O7 Te3 O8 . . 93.94(13) y
O4 Sr1 O8 2_746 2_745 73.13(11) n
O4 Sr1 O8 2_746 . 155.20(12) n
O8 Sr1 O8 2_745 . 101.42(6) n
O4 Sr1 O9 2_746 2_755 87.23(12) n
O8 Sr1 O9 2_745 2_755 131.01(10) n
O8 Sr1 O9 . 2_755 78.29(10) n
O4 Sr1 O1 2_746 . 86.22(11) n
O8 Sr1 O1 2_745 . 105.80(11) n
O8 Sr1 O1 . . 118.29(10) n
O9 Sr1 O1 2_755 . 117.40(10) n
O4 Sr1 O7 2_746 2_755 86.23(12) n
O8 Sr1 O7 2_745 2_755 73.17(10) n
O8 Sr1 O7 . 2_755 69.17(10) n
O9 Sr1 O7 2_755 2_755 60.88(9) n
O1 Sr1 O7 . 2_755 172.34(10) n
O4 Sr1 O7 2_746 . 132.48(12) n
O8 Sr1 O7 2_745 . 69.71(10) n
O8 Sr1 O7 . . 62.82(9) n
O9 Sr1 O7 2_755 . 139.96(10) n
O1 Sr1 O7 . . 76.66(9) n
O7 Sr1 O7 2_755 . 109.58(6) n
O4 Sr1 O2 2_746 . 115.61(11) n
O8 Sr1 O2 2_745 . 162.02(10) n
O8 Sr1 O2 . . 77.00(10) n
O9 Sr1 O2 2_755 . 66.61(10) n
O1 Sr1 O2 . . 61.11(10) n
O7 Sr1 O2 2_755 . 121.53(10) n
O7 Sr1 O2 . . 94.25(10) n
O6 Sr2 O5 2_746 2_756 82.23(13) n
O6 Sr2 O9 2_746 2_755 91.80(12) n
O5 Sr2 O9 2_756 2_755 100.63(12) n
O6 Sr2 O1 2_746 1_565 164.03(13) n
O5 Sr2 O1 2_756 1_565 94.84(13) n
O9 Sr2 O1 2_755 1_565 73.23(12) n
O6 Sr2 O6 2_746 . 115.97(8) n
O5 Sr2 O6 2_756 . 77.45(12) n
O9 Sr2 O6 2_755 . 151.27(12) n
O1 Sr2 O6 1_565 . 78.35(12) n
O6 Sr2 O5 2_746 . 76.16(12) n
O5 Sr2 O5 2_756 . 118.38(7) n
O9 Sr2 O5 2_755 . 136.46(11) n
O1 Sr2 O5 1_565 . 118.50(12) n
O6 Sr2 O5 . . 62.80(11) n
O6 Sr2 O2 2_746 . 102.22(13) n
O5 Sr2 O2 2_756 . 170.42(12) n
O9 Sr2 O2 2_755 . 70.96(11) n
O1 Sr2 O2 1_565 . 78.53(11) n
O6 Sr2 O2 . . 107.58(13) n
O5 Sr2 O2 . . 71.11(11) n
O7 Sr3 O3 2_655 . 104.05(12) n
O7 Sr3 O2 2_655 2_645 150.69(13) n
O3 Sr3 O2 . 2_645 99.47(12) n
O7 Sr3 O8 2_655 2_645 81.20(11) n
O3 Sr3 O8 . 2_645 80.23(11) n
O2 Sr3 O8 2_645 2_645 85.86(12) n
O7 Sr3 O3 2_655 2_655 83.37(12) n
O3 Sr3 O3 . 2_655 92.00(7) n
O2 Sr3 O3 2_645 2_655 113.25(12) n
O8 Sr3 O3 2_645 2_655 160.44(10) n
O7 Sr3 O1 2_655 2_655 85.94(11) n
O3 Sr3 O1 . 2_655 152.52(12) n
O2 Sr3 O1 2_645 2_655 81.06(12) n
O8 Sr3 O1 2_645 2_655 127.01(10) n
O3 Sr3 O1 2_655 2_655 63.35(10) n
O7 Sr3 O9 2_655 1_455 87.33(11) n
O3 Sr3 O9 . 1_455 145.04(11) n
O2 Sr3 O9 2_645 1_455 63.44(11) n
O8 Sr3 O9 2_645 1_455 68.83(9) n
O3 Sr3 O9 2_655 1_455 122.41(9) n
O1 Sr3 O9 2_655 1_455 59.35(9) n
Te1 O1 Sr2 . 1_545 129.66(16) n
Te1 O1 Sr3 . 2_645 101.05(13) n
Sr2 O1 Sr3 1_545 2_645 97.47(13) n
Te1 O1 Sr1 . . 104.09(14) n
Sr2 O1 Sr1 1_545 . 120.47(13) n
Sr3 O1 Sr1 2_645 . 94.88(10) n
Te1 O2 Sr3 . 2_655 140.57(18) n
Te1 O2 Sr2 . . 119.59(15) n
Sr3 O2 Sr2 2_655 . 97.33(12) n
Te1 O2 Sr1 . . 98.54(14) n
Sr3 O2 Sr1 2_655 . 93.67(11) n
Sr2 O2 Sr1 . . 91.20(11) n
Te1 O3 Sr3 . . 130.47(17) n
Te1 O3 Sr3 . 2_645 102.37(13) n
Sr3 O3 Sr3 . 2_645 125.95(13) n
Te2 O4 Sr1 . 2_756 131.42(18) n
Te2 O5 Sr2 . 2_746 129.03(17) n
Te2 O5 Sr2 . . 98.34(15) n
Sr2 O5 Sr2 2_746 . 101.26(13) n
Te2 O6 Sr2 . 2_756 144.78(19) n
Te2 O6 Sr2 . . 101.53(16) n
Sr2 O6 Sr2 2_756 . 103.59(14) n
Te3 O7 Sr3 . 2_645 150.96(18) n
Te3 O7 Sr1 . 2_745 98.08(13) n
Sr3 O7 Sr1 2_645 2_745 101.31(13) n
Te3 O7 Sr1 . . 96.55(13) n
Sr3 O7 Sr1 2_645 . 99.88(11) n
Sr1 O7 Sr1 2_745 . 102.98(11) n
Te3 O8 Sr1 . 2_755 108.81(13) n
Te3 O8 Sr3 . 2_655 128.15(15) n
Sr1 O8 Sr3 2_755 2_655 102.40(11) n
Te3 O8 Sr1 . . 103.93(13) n
Sr1 O8 Sr1 2_755 . 117.80(12) n
Sr3 O8 Sr1 2_655 . 96.38(10) n
Te3 O9 Sr2 . 2_745 138.73(16) n
Te3 O9 Sr1 . 2_745 104.68(13) n
Sr2 O9 Sr1 2_745 2_745 104.15(12) n
Te3 O9 Sr3 . 1_655 126.67(13) n
Sr2 O9 Sr3 2_745 1_655 85.92(9) n
Sr1 O9 Sr3 2_745 1_655 82.45(8) n

loop_
_geom_bond_atom_site_label_1
_geom_bond_atom_site_label_2
_geom_bond_site_symmetry_2
_geom_bond_distance
_geom_bond_publ_flag
Te1 O1 . 1.862(3) y
Te1 O3 . 1.866(3) y
Te1 O2 . 1.870(3) y
Te1 Sr3 2_645 3.4522(8) n
Te1 Sr1 . 3.5474(5) n
Te1 Sr3 . 3.7925(7) n
Te1 Sr2 1_545 3.8518(8) n
Te1 Sr2 . 3.9144(8) n
Te1 Sr3 2_655 3.9487(8) n
Te2 O6 . 1.833(4) y
Te2 O4 . 1.841(3) y
Te2 O5 . 1.858(4) y
Te2 Sr2 . 3.4198(7) n
Te2 Sr2 2_746 3.7989(8) n
Te2 Sr1 2_756 3.8624(5) n
Te2 Sr2 2_756 3.9779(8) n
Te3 O9 . 1.853(3) y
Te3 O7 . 1.859(3) y
Te3 O8 . 1.864(3) y
Te3 Sr1 . 3.4581(5) n
Te3 Sr1 2_745 3.4933(7) n
Te3 Sr1 2_755 3.5284(7) n
Te3 Sr3 2_655 3.9164(7) n
Te3 Sr2 2_745 3.9372(7) n
Te3 Sr3 2_645 3.9795(7) n
Sr1 O4 2_746 2.389(3) y
Sr1 O8 2_745 2.455(3) y
Sr1 O8 . 2.498(3) y
Sr1 O9 2_755 2.528(3) y
Sr1 O1 . 2.600(3) y
Sr1 O7 2_755 2.708(3) y
Sr1 O7 . 2.712(3) y
Sr1 O2 . 2.750(4) y
Sr1 Te3 2_755 3.4932(7) n
Sr1 Te3 2_745 3.5285(7) n
Sr2 O6 2_746 2.337(4) y
Sr2 O5 2_756 2.344(4) y
Sr2 O9 2_755 2.350(3) y
Sr2 O1 1_565 2.387(3) y
Sr2 O6 . 2.544(4) y
Sr2 O5 . 2.614(4) y
Sr2 O2 . 2.638(4) y
Sr2 Sr3 2_655 3.7296(8) n
Sr2 Te2 2_756 3.7989(8) n
Sr3 O7 2_655 2.251(3) y
Sr3 O3 . 2.305(3) y
Sr3 O2 2_645 2.322(3) y
Sr3 O8 2_645 2.480(3) y
Sr3 O3 2_655 2.532(3) y
Sr3 O1 2_655 2.572(3) y
Sr3 O9 1_455 3.068(3) y
Sr3 Te1 2_655 3.4521(8) n
Sr3 Sr1 2_645 3.7107(9) n
Sr3 Sr2 2_645 3.7297(8) n
O1 Sr2 1_545 2.387(3) n
O1 Sr3 2_645 2.572(3) n
O2 Sr3 2_655 2.322(3) n
O3 Sr3 2_645 2.532(3) n
O4 Sr1 2_756 2.389(3) n
O5 Sr2 2_746 2.344(4) n
O6 Sr2 2_756 2.337(4) n
O7 Sr3 2_645 2.251(3) n
O7 Sr1 2_745 2.708(3) n
O8 Sr1 2_755 2.455(3) n
O8 Sr3 2_655 2.480(3) n
O9 Sr2 2_745 2.350(3) n
O9 Sr1 2_745 2.529(3) n
O9 Sr3 1_655 3.068(3) n
